data_4080523
loop_
_publ_author_name
'Roy, Dipak Kumar'
'Anju, R. S.'
'Varghese, Babu'
'Ghosh, Sundargopal'

_publ_section_title
;
 Reactivity of Dirhodium Analogues of Octaborane-12 and Decaborane-14
 towards Transition-Metal Moieties
;
_journal_issue 6
_journal_name_full Organometallics
_journal_page_first 1964
_journal_paper_doi 10.1021/om400055s
_journal_volume 32
_journal_year 2013
_chemical_formula_sum 'C56 H68 Au2 B8 P2 Rh2'
_chemical_formula_weight 1489.28
_chemical_name_systematic
; 
 ? 
;
_space_group_IT_number 14
_symmetry_cell_setting monoclinic
_symmetry_space_group_name_Hall '-P 2yn'
_symmetry_space_group_name_H-M 'P 1 21/n 1'
_atom_sites_solution_hydrogens geom
_atom_sites_solution_primary direct
_atom_sites_solution_secondary difmap
_audit_creation_method SHELXL-97
_cell_angle_alpha 90.00
_cell_angle_beta 101.20(3)
_cell_angle_gamma 90.00
_cell_formula_units_Z 4
_cell_length_a 17.432(4)
_cell_length_b 16.519(3)
_cell_length_c 21.023(4)
_cell_measurement_reflns_used 4561
_cell_measurement_temperature 293(2)
_cell_measurement_theta_max 24.8
_cell_measurement_theta_min 2.8
_cell_volume 5938(2)
_computing_cell_refinement 'APEX2/SAINT (Bruker, 2004)'
_computing_data_collection 'APEX2 (Bruker, 2004)'
_computing_data_reduction 'SAINT/XPREP (Bruker, 2004)'
_computing_molecular_graphics 'ORTEP3 (Farrugia, 1997) and Mercury (Bruno et al., 2002)'
_computing_publication_material 'SHELXL-97 (Sheldrick, 2008)'
_computing_structure_refinement 'SHELXL-97 (Sheldrick, 2008)'
_computing_structure_solution 'SIR92 (Altornare et al., 1993)'
_diffrn_ambient_temperature 293(2)
_diffrn_measured_fraction_theta_full 0.999
_diffrn_measured_fraction_theta_max 0.999
_diffrn_measurement_device_type 'Bruker axs kappa apex2 CCD diffractometer'
_diffrn_measurement_method '\w and \f scan'
_diffrn_radiation_monochromator graphite
_diffrn_radiation_source 'fine-focus sealed tube'
_diffrn_radiation_type MoK\a
_diffrn_radiation_wavelength 0.71073
_diffrn_reflns_av_R_equivalents 0.0302
_diffrn_reflns_av_sigmaI/netI 0.0354
_diffrn_reflns_limit_h_max 20
_diffrn_reflns_limit_h_min -20
_diffrn_reflns_limit_k_max 19
_diffrn_reflns_limit_k_min -19
_diffrn_reflns_limit_l_max 25
_diffrn_reflns_limit_l_min -21
_diffrn_reflns_number 36042
_diffrn_reflns_theta_full 25.00
_diffrn_reflns_theta_max 25.00
_diffrn_reflns_theta_min 1.86
_diffrn_standards_decay_% 0
_exptl_absorpt_coefficient_mu 5.560
_exptl_absorpt_correction_T_max 0.481
_exptl_absorpt_correction_T_min 0.310
_exptl_absorpt_correction_type multi-scan
_exptl_absorpt_process_details 'SADABS (Bruker, 1999)'
_exptl_crystal_colour yellow
_exptl_crystal_density_diffrn 1.666
_exptl_crystal_density_method 'not measured'
_exptl_crystal_description block
_exptl_crystal_F_000 2888
_exptl_crystal_size_max 0.35
_exptl_crystal_size_mid 0.28
_exptl_crystal_size_min 0.20
_refine_diff_density_max 1.663
_refine_diff_density_min -0.972
_refine_diff_density_rms 0.120
_refine_ls_extinction_method none
_refine_ls_goodness_of_fit_ref 1.107
_refine_ls_hydrogen_treatment mixed
_refine_ls_matrix_type full
_refine_ls_number_parameters 672
_refine_ls_number_reflns 10451
_refine_ls_number_restraints 276
_refine_ls_restrained_S_all 1.127
_refine_ls_R_factor_all 0.0633
_refine_ls_R_factor_gt 0.0406
_refine_ls_shift/su_max 0.001
_refine_ls_shift/su_mean 0.000
_refine_ls_structure_factor_coef Fsqd
_refine_ls_weighting_details 'calc w=1/[\s^2^(Fo^2^)+(0.0246P)^2^+39.8009P] where P=(Fo^2^+2Fc^2^)/3'
_refine_ls_weighting_scheme calc
_refine_ls_wR_factor_gt 0.0874
_refine_ls_wR_factor_ref 0.1011
_reflns_number_gt 8132
_reflns_number_total 10451
_reflns_threshold_expression >2sigma(I)
_cod_data_source_file om400055s_si_004.cif
_cod_data_source_block shelxl
_cod_original_sg_symbol_H-M P21/n
_cod_database_code 4080523

loop_
_symmetry_equiv_pos_as_xyz
'x, y, z'
'-x+1/2, y+1/2, -z+1/2'
'-x, -y, -z'
'x-1/2, -y-1/2, z-1/2'

loop_
_atom_site_label
_atom_site_type_symbol
_atom_site_fract_x
_atom_site_fract_y
_atom_site_fract_z
_atom_site_U_iso_or_equiv
_atom_site_adp_type
_atom_site_occupancy
_atom_site_symmetry_multiplicity
_atom_site_calc_flag
_atom_site_refinement_flags
_atom_site_disorder_assembly
_atom_site_disorder_group
C1 C 0.4017(8) 0.0635(7) 0.0589(6) 0.082(4) Uani 1 1 d . A 1
C2 C 0.3547(7) 0.0179(6) 0.0115(6) 0.075(3) Uani 1 1 d . A 1
C3 C 0.3702(9) 0.0365(9) -0.0488(6) 0.102(5) Uani 1 1 d . A 1
C4 C 0.4333(10) 0.0962(10) -0.0367(9) 0.107(5) Uani 1 1 d . A 1
C5 C 0.4499(7) 0.1106(8) 0.0292(9) 0.097(4) Uani 1 1 d . A 1
C6 C 0.5132(9) 0.1685(10) 0.0656(9) 0.145(6) Uani 1 1 d U A 1
H6A H 0.4906 0.2208 0.0694 0.217 Uiso 1 1 calc R A 1
H6B H 0.5549 0.1732 0.0420 0.217 Uiso 1 1 calc R A 1
H6C H 0.5334 0.1473 0.1081 0.217 Uiso 1 1 calc R A 1
C7 C 0.4040(8) 0.0582(9) 0.1307(6) 0.114(5) Uani 1 1 d U A 1
H7A H 0.4559 0.0441 0.1525 0.171 Uiso 1 1 calc R A 1
H7B H 0.3678 0.0176 0.1390 0.171 Uiso 1 1 calc R A 1
H7C H 0.3897 0.1096 0.1463 0.171 Uiso 1 1 calc R A 1
C8 C 0.2975(9) -0.0441(8) 0.0247(8) 0.122(5) Uani 1 1 d U A 1
H8A H 0.2509 -0.0411 -0.0081 0.183 Uiso 1 1 calc R A 1
H8B H 0.2848 -0.0341 0.0665 0.183 Uiso 1 1 calc R A 1
H8C H 0.3202 -0.0971 0.0244 0.183 Uiso 1 1 calc R A 1
C9 C 0.3387(10) -0.0003(10) -0.1122(8) 0.149(6) Uani 1 1 d U A 1
H9A H 0.2832 -0.0073 -0.1169 0.223 Uiso 1 1 calc R A 1
H9B H 0.3629 -0.0521 -0.1151 0.223 Uiso 1 1 calc R A 1
H9C H 0.3495 0.0343 -0.1461 0.223 Uiso 1 1 calc R A 1
C10 C 0.4776(11) 0.1338(12) -0.0838(10) 0.165(7) Uani 1 1 d U A 1
H10A H 0.5292 0.1110 -0.0774 0.248 Uiso 1 1 calc R A 1
H10B H 0.4812 0.1912 -0.0767 0.248 Uiso 1 1 calc R A 1
H10C H 0.4507 0.1232 -0.1273 0.248 Uiso 1 1 calc R A 1
C11 C 0.1416(6) 0.3597(7) -0.2239(4) 0.064(3) Uani 1 1 d . A 1
C12 C 0.1049(6) 0.2828(7) -0.2337(4) 0.066(3) Uani 1 1 d . A 1
C13 C 0.1623(9) 0.2257(7) -0.2415(4) 0.084(4) Uani 1 1 d . A 1
C14 C 0.2351(7) 0.2680(9) -0.2354(5) 0.078(3) Uani 1 1 d . A 1
C15 C 0.2213(7) 0.3496(7) -0.2248(5) 0.073(3) Uani 1 1 d . A 1
C16 C 0.1033(8) 0.4398(8) -0.2185(6) 0.105(4) Uani 1 1 d U A 1
H16A H 0.1381 0.4741 -0.1893 0.158 Uiso 1 1 calc R A 1
H16B H 0.0560 0.4319 -0.2022 0.158 Uiso 1 1 calc R A 1
H16C H 0.0910 0.4648 -0.2605 0.158 Uiso 1 1 calc R A 1
C17 C 0.0181(7) 0.2675(9) -0.2389(6) 0.107(4) Uani 1 1 d U A 1
H17A H -0.0082 0.2739 -0.2832 0.160 Uiso 1 1 calc R A 1
H17B H -0.0027 0.3055 -0.2121 0.160 Uiso 1 1 calc R A 1
H17C H 0.0102 0.2135 -0.2247 0.160 Uiso 1 1 calc R A 1
C18 C 0.1465(10) 0.1385(9) -0.2585(7) 0.131(5) Uani 1 1 d U A 1
H18A H 0.0957 0.1240 -0.2508 0.196 Uiso 1 1 calc R A 1
H18B H 0.1855 0.1054 -0.2321 0.196 Uiso 1 1 calc R A 1
H18C H 0.1480 0.1301 -0.3034 0.196 Uiso 1 1 calc R A 1
C19 C 0.3124(9) 0.2304(10) -0.2440(7) 0.131(5) Uani 1 1 d U A 1
H19A H 0.3293 0.2552 -0.2802 0.197 Uiso 1 1 calc R A 1
H19B H 0.3054 0.1733 -0.2518 0.197 Uiso 1 1 calc R A 1
H19C H 0.3512 0.2389 -0.2054 0.197 Uiso 1 1 calc R A 1
C20 C 0.2813(8) 0.4167(9) -0.2195(7) 0.120(5) Uani 1 1 d U A 1
H20A H 0.3252 0.3984 -0.2370 0.180 Uiso 1 1 calc R A 1
H20B H 0.2985 0.4311 -0.1748 0.180 Uiso 1 1 calc R A 1
H20C H 0.2584 0.4631 -0.2434 0.180 Uiso 1 1 calc R A 1
C21 C 0.3834(5) 0.5354(6) 0.1225(4) 0.055(2) Uani 1 1 d U B 1
C22 C 0.3992(6) 0.5272(7) 0.0607(5) 0.075(3) Uani 1 1 d U B 1
H22 H 0.3715 0.4898 0.0321 0.090 Uiso 1 1 calc R B 1
C23 C 0.4565(7) 0.5751(8) 0.0417(6) 0.098(4) Uani 1 1 d U B 1
H23 H 0.4661 0.5706 -0.0002 0.117 Uiso 1 1 calc R B 1
C24 C 0.4991(7) 0.6294(9) 0.0846(7) 0.103(4) Uani 1 1 d U B 1
H24 H 0.5397 0.6585 0.0728 0.123 Uiso 1 1 calc R B 1
C25 C 0.4807(7) 0.6403(8) 0.1457(7) 0.101(4) Uani 1 1 d U B 1
H25 H 0.5073 0.6783 0.1744 0.121 Uiso 1 1 calc R B 1
C26 C 0.4223(6) 0.5935(7) 0.1627(6) 0.082(3) Uani 1 1 d U B 1
H26 H 0.4088 0.6017 0.2030 0.098 Uiso 1 1 calc R B 1
C27 C 0.3251(5) 0.4669(5) 0.2316(4) 0.049(2) Uani 1 1 d U B 1
C28 C 0.3683(5) 0.4015(6) 0.2604(5) 0.065(3) Uani 1 1 d U B 1
H28 H 0.3847 0.3618 0.2347 0.078 Uiso 1 1 calc R B 1
C29 C 0.3870(7) 0.3952(8) 0.3272(6) 0.089(3) Uani 1 1 d U B 1
H29 H 0.4156 0.3511 0.3463 0.107 Uiso 1 1 calc R B 1
C30 C 0.3635(7) 0.4538(8) 0.3655(5) 0.082(3) Uani 1 1 d U B 1
H30 H 0.3770 0.4498 0.4104 0.098 Uiso 1 1 calc R B 1
C31 C 0.3205(7) 0.5179(7) 0.3377(5) 0.079(3) Uani 1 1 d U B 1
H31 H 0.3036 0.5569 0.3638 0.095 Uiso 1 1 calc R B 1
C32 C 0.3017(6) 0.5256(6) 0.2712(4) 0.063(2) Uani 1 1 d U B 1
H32 H 0.2733 0.5702 0.2527 0.075 Uiso 1 1 calc R B 1
C33 C 0.2191(5) 0.5398(5) 0.1266(4) 0.050(2) Uani 1 1 d U B 1
C34 C 0.1470(6) 0.5078(7) 0.1287(5) 0.076(3) Uani 1 1 d U B 1
H34 H 0.1424 0.4527 0.1363 0.091 Uiso 1 1 calc R B 1
C35 C 0.0815(7) 0.5557(9) 0.1199(7) 0.099(4) Uani 1 1 d U B 1
H35 H 0.0331 0.5320 0.1202 0.119 Uiso 1 1 calc R B 1
C36 C 0.0854(7) 0.6370(8) 0.1108(6) 0.086(3) Uani 1 1 d U B 1
H36 H 0.0411 0.6692 0.1076 0.104 Uiso 1 1 calc R B 1
C37 C 0.1563(7) 0.6703(8) 0.1065(6) 0.089(4) Uani 1 1 d U B 1
H37 H 0.1599 0.7254 0.0984 0.107 Uiso 1 1 calc R B 1
C38 C 0.2232(6) 0.6216(7) 0.1143(5) 0.074(3) Uani 1 1 d U B 1
H38 H 0.2710 0.6446 0.1110 0.088 Uiso 1 1 calc R B 1
C39 C 0.0608(5) 0.2926(5) 0.1660(5) 0.057(2) Uani 1 1 d U C 1
C40 C 0.1369(6) 0.2690(6) 0.1828(5) 0.067(3) Uani 1 1 d U C 1
H40 H 0.1591 0.2384 0.1539 0.080 Uiso 1 1 calc R C 1
C41 C 0.1808(7) 0.2895(8) 0.2413(6) 0.095(4) Uani 1 1 d U C 1
H41 H 0.2323 0.2715 0.2517 0.114 Uiso 1 1 calc R C 1
C42 C 0.1523(9) 0.3352(9) 0.2850(7) 0.106(4) Uani 1 1 d U C 1
H42 H 0.1834 0.3489 0.3247 0.127 Uiso 1 1 calc R C 1
C43 C 0.0769(9) 0.3603(9) 0.2690(7) 0.109(4) Uani 1 1 d U C 1
H43 H 0.0561 0.3916 0.2983 0.131 Uiso 1 1 calc R C 1
C44 C 0.0297(7) 0.3401(7) 0.2095(5) 0.082(3) Uani 1 1 d U C 1
H44 H -0.0218 0.3582 0.1992 0.099 Uiso 1 1 calc R C 1
C45 C -0.0192(4) 0.1562(5) 0.1028(4) 0.0450(19) Uani 1 1 d U C 1
C46 C -0.0268(5) 0.1293(5) 0.1634(5) 0.057(2) Uani 1 1 d U C 1
H46 H -0.0144 0.1637 0.1989 0.068 Uiso 1 1 calc R C 1
C47 C -0.0529(6) 0.0513(6) 0.1719(6) 0.073(3) Uani 1 1 d U C 1
H47 H -0.0587 0.0338 0.2128 0.088 Uiso 1 1 calc R C 1
C48 C -0.0696(6) 0.0015(6) 0.1206(6) 0.071(3) Uani 1 1 d U C 1
H48 H -0.0869 -0.0507 0.1264 0.086 Uiso 1 1 calc R C 1
C49 C -0.0618(6) 0.0261(7) 0.0604(6) 0.081(3) Uani 1 1 d U C 1
H49 H -0.0743 -0.0091 0.0254 0.097 Uiso 1 1 calc R C 1
C50 C -0.0352(6) 0.1036(6) 0.0511(5) 0.067(3) Uani 1 1 d U C 1
H50 H -0.0282 0.1199 0.0103 0.080 Uiso 1 1 calc R C 1
C51 C -0.0902(6) 0.3123(6) 0.0768(5) 0.062(2) Uani 1 1 d U C 1
C52 C -0.1568(6) 0.2737(8) 0.0834(6) 0.085(3) Uani 1 1 d U C 1
H52 H -0.1549 0.2188 0.0937 0.102 Uiso 1 1 calc R C 1
C53 C -0.2296(8) 0.3156(10) 0.0750(7) 0.112(4) Uani 1 1 d U C 1
H53 H -0.2755 0.2885 0.0779 0.134 Uiso 1 1 calc R C 1
C54 C -0.2297(9) 0.3949(10) 0.0626(7) 0.114(5) Uani 1 1 d U C 1
H54 H -0.2761 0.4235 0.0604 0.136 Uiso 1 1 calc R C 1
C55 C -0.1635(8) 0.4372(8) 0.0529(6) 0.101(4) Uani 1 1 d U C 1
H55 H -0.1659 0.4918 0.0419 0.121 Uiso 1 1 calc R C 1
C56 C -0.0944(7) 0.3942(7) 0.0604(6) 0.087(3) Uani 1 1 d U C 1
H56 H -0.0493 0.4207 0.0543 0.104 Uiso 1 1 calc R C 1
B1 B 0.3023(5) 0.2499(5) -0.0750(4) 0.040(2) Uani 1 1 d . A 1
H1 H 0.3495 0.2535 -0.1029 0.048 Uiso 1 1 calc R A 1
B2 B 0.3299(5) 0.2794(5) 0.0084(4) 0.041(2) Uani 1 1 d . A 1
H2 H 0.3883 0.3068 0.0224 0.050 Uiso 1 1 calc R A 1
B3 B 0.2818(5) 0.2193(6) 0.0595(5) 0.049(2) Uani 1 1 d . A 1
H3 H 0.2731 0.2021 0.1082 0.059 Uiso 1 1 calc R A 1
B4 B 0.2059(5) 0.1607(5) -0.0002(4) 0.042(2) Uani 1 1 d . A 1
B5 B 0.1350(5) 0.2209(5) -0.0698(4) 0.040(2) Uani 1 1 d . A 1
H5 H 0.0798 0.1898 -0.0899 0.048 Uiso 1 1 calc R A 1
B6 B 0.2222(5) 0.1713(5) -0.0808(4) 0.041(2) Uani 1 1 d . A 1
B7 B 0.1460(5) 0.3285(5) -0.0651(4) 0.040(2) Uani 1 1 d . A 1
B8 B 0.2558(5) 0.3432(6) -0.0573(4) 0.043(2) Uani 1 1 d . A 1
H8 H 0.2684 0.4076 -0.0468 0.052 Uiso 1 1 calc R A 1
P1 P 0.30396(12) 0.47446(14) 0.14392(11) 0.0468(5) Uani 1 1 d . . .
P2 P 0.00431(14) 0.26037(14) 0.08764(11) 0.0497(5) Uani 1 1 d . . .
Rh1 Rh 0.32654(4) 0.14997(4) -0.00842(3) 0.04615(17) Uani 1 1 d . . .
Rh2 Rh 0.19388(4) 0.27830(4) -0.14048(3) 0.04053(16) Uani 1 1 d . . .
Au1 Au 0.295353(19) 0.35377(2) 0.088644(16) 0.04293(10) Uani 0.9282(9) 1 d P A 1
Au2 Au 0.07494(2) 0.27278(2) 0.006805(16) 0.04384(10) Uani 0.9282(9) 1 d P A 1
Au2' Au 0.1526(3) 0.2266(3) 0.0687(3) 0.0665(19) Uani 0.0718(9) 1 d P C 2
Au1' Au 0.2455(3) 0.4056(4) 0.0336(3) 0.0689(19) Uani 0.0718(9) 1 d P B 2
H4 H 0.176(4) 0.113(4) 0.021(3) 0.035(19) Uiso 1 1 d . D 1
H6 H 0.219(4) 0.118(4) -0.106(3) 0.04(2) Uiso 1 1 d . E 1
H7 H 0.112(4) 0.384(4) -0.072(3) 0.034(18) Uiso 1 1 d . F 1

loop_
_atom_site_aniso_label
_atom_site_aniso_U_11
_atom_site_aniso_U_22
_atom_site_aniso_U_33
_atom_site_aniso_U_23
_atom_site_aniso_U_13
_atom_site_aniso_U_12
C1 0.101(9) 0.068(7) 0.069(7) 0.008(6) -0.003(7) 0.047(7)
C2 0.083(7) 0.053(6) 0.087(8) 0.000(6) 0.014(6) 0.026(6)
C3 0.137(12) 0.096(10) 0.064(8) -0.028(7) -0.002(8) 0.072(9)
C4 0.122(11) 0.098(10) 0.126(12) 0.049(10) 0.082(11) 0.077(9)
C5 0.064(7) 0.075(8) 0.147(14) 0.003(9) 0.010(8) 0.037(6)
C6 0.116(9) 0.138(9) 0.170(10) 0.005(8) 0.002(8) 0.018(8)
C7 0.129(8) 0.110(8) 0.096(8) 0.017(6) 0.007(6) 0.043(7)
C8 0.130(8) 0.084(7) 0.150(9) 0.002(7) 0.023(7) 0.015(7)
C9 0.179(10) 0.130(9) 0.129(9) -0.023(8) 0.008(8) 0.055(8)
C10 0.164(10) 0.169(11) 0.181(11) 0.017(8) 0.079(9) 0.051(8)
C11 0.074(6) 0.083(7) 0.032(5) 0.020(5) 0.002(4) -0.005(6)
C12 0.066(6) 0.092(8) 0.036(5) 0.018(5) -0.002(4) -0.025(6)
C13 0.152(12) 0.069(7) 0.026(5) -0.001(5) 0.004(6) -0.020(8)
C14 0.086(8) 0.117(10) 0.037(5) 0.013(6) 0.029(5) 0.009(7)
C15 0.084(7) 0.089(8) 0.043(5) 0.020(5) 0.006(5) -0.027(6)
C16 0.126(8) 0.104(7) 0.082(7) 0.024(6) 0.008(6) 0.025(7)
C17 0.091(7) 0.141(8) 0.082(7) 0.017(7) 0.001(6) -0.028(7)
C18 0.177(10) 0.113(8) 0.094(8) -0.011(7) 0.009(7) -0.010(8)
C19 0.135(9) 0.167(10) 0.103(8) 0.002(7) 0.050(7) 0.029(8)
C20 0.123(8) 0.133(9) 0.103(8) 0.028(7) 0.017(7) -0.041(7)
C21 0.048(4) 0.065(5) 0.053(5) -0.012(4) 0.017(4) -0.005(4)
C22 0.074(6) 0.081(6) 0.078(6) -0.011(5) 0.030(5) -0.014(5)
C23 0.102(7) 0.109(8) 0.094(7) -0.013(6) 0.051(6) -0.011(6)
C24 0.082(6) 0.117(8) 0.117(8) -0.005(7) 0.041(6) -0.029(6)
C25 0.093(7) 0.111(8) 0.098(7) -0.009(6) 0.018(6) -0.041(6)
C26 0.079(6) 0.096(7) 0.074(6) -0.013(5) 0.021(5) -0.036(5)
C27 0.045(4) 0.056(5) 0.046(4) 0.001(4) 0.010(3) -0.009(4)
C28 0.060(5) 0.072(6) 0.059(5) -0.001(5) 0.004(4) 0.007(5)
C29 0.085(6) 0.098(7) 0.079(7) 0.012(6) 0.004(5) 0.012(6)
C30 0.083(6) 0.107(7) 0.053(5) -0.002(5) 0.008(5) 0.004(6)
C31 0.092(6) 0.083(6) 0.066(6) -0.015(5) 0.021(5) 0.002(6)
C32 0.073(5) 0.063(5) 0.053(5) -0.012(4) 0.012(4) 0.002(4)
C33 0.047(4) 0.054(5) 0.047(4) -0.012(4) 0.004(4) -0.002(4)
C34 0.054(5) 0.078(6) 0.098(7) 0.002(5) 0.019(5) 0.003(5)
C35 0.073(6) 0.106(8) 0.119(8) -0.006(7) 0.016(6) 0.002(6)
C36 0.068(6) 0.097(7) 0.087(7) -0.006(6) -0.004(5) 0.024(6)
C37 0.087(7) 0.081(6) 0.097(7) 0.001(6) 0.008(6) 0.012(6)
C38 0.067(5) 0.074(6) 0.079(6) -0.004(5) 0.010(5) 0.004(5)
C39 0.064(5) 0.053(5) 0.058(5) -0.001(4) 0.023(4) -0.011(4)
C40 0.079(6) 0.069(6) 0.055(5) -0.007(5) 0.015(5) -0.010(5)
C41 0.082(6) 0.106(7) 0.092(7) -0.002(6) 0.006(6) -0.010(6)
C42 0.116(8) 0.114(8) 0.084(7) -0.029(6) 0.010(6) -0.019(7)
C43 0.121(8) 0.116(8) 0.092(7) -0.034(7) 0.025(7) -0.004(7)
C44 0.090(6) 0.086(6) 0.075(6) -0.024(5) 0.027(5) -0.009(5)
C45 0.044(4) 0.045(4) 0.047(4) 0.000(4) 0.013(3) -0.001(3)
C46 0.063(5) 0.053(5) 0.057(5) -0.002(4) 0.016(4) -0.008(4)
C47 0.085(6) 0.063(6) 0.077(6) 0.004(5) 0.029(5) -0.006(5)
C48 0.071(6) 0.055(5) 0.089(7) -0.001(5) 0.019(5) -0.020(5)
C49 0.084(6) 0.071(6) 0.083(6) -0.019(5) 0.004(5) -0.023(5)
C50 0.078(6) 0.065(5) 0.056(5) -0.005(5) 0.011(4) -0.004(5)
C51 0.070(5) 0.060(5) 0.055(5) 0.000(4) 0.012(4) 0.009(5)
C52 0.072(6) 0.091(7) 0.096(7) 0.016(6) 0.027(5) 0.014(5)
C53 0.093(7) 0.122(8) 0.123(8) 0.018(7) 0.029(6) 0.025(7)
C54 0.112(8) 0.121(8) 0.109(8) -0.006(7) 0.022(7) 0.023(7)
C55 0.115(8) 0.074(6) 0.105(8) -0.005(6) 0.003(6) 0.031(6)
C56 0.097(7) 0.073(6) 0.084(7) -0.006(5) 0.001(6) 0.007(6)
B1 0.039(5) 0.051(5) 0.032(5) 0.004(4) 0.012(4) 0.001(4)
B2 0.042(5) 0.038(5) 0.043(5) -0.004(4) 0.007(4) 0.010(4)
B3 0.049(5) 0.054(6) 0.045(5) -0.001(5) 0.015(4) 0.020(5)
B4 0.048(5) 0.035(5) 0.042(5) 0.005(4) 0.011(4) 0.002(4)
B5 0.044(5) 0.043(5) 0.035(5) 0.003(4) 0.010(4) -0.010(4)
B6 0.051(5) 0.036(5) 0.037(5) -0.004(4) 0.014(4) -0.002(4)
B7 0.049(5) 0.034(5) 0.038(5) 0.003(4) 0.009(4) 0.003(4)
B8 0.049(5) 0.040(5) 0.039(5) -0.010(4) 0.005(4) 0.001(4)
P1 0.0438(11) 0.0517(13) 0.0460(12) -0.0134(10) 0.0114(9) -0.0019(10)
P2 0.0597(13) 0.0466(12) 0.0481(13) -0.0016(10) 0.0232(11) -0.0009(10)
Rh1 0.0522(4) 0.0443(4) 0.0435(4) 0.0009(3) 0.0131(3) 0.0155(3)
Rh2 0.0476(3) 0.0443(4) 0.0303(3) 0.0035(3) 0.0090(3) -0.0062(3)
Au1 0.04215(18) 0.0477(2) 0.03797(18) -0.01014(15) 0.00548(13) 0.00430(15)
Au2 0.04782(19) 0.0494(2) 0.03718(18) 0.00404(15) 0.01544(14) 0.00199(16)
Au2' 0.070(3) 0.062(3) 0.083(4) -0.019(3) 0.054(3) -0.018(3)
Au1' 0.063(3) 0.068(4) 0.074(4) -0.027(3) 0.007(3) 0.003(3)

loop_
_atom_type_symbol
_atom_type_description
_atom_type_scat_dispersion_real
_atom_type_scat_dispersion_imag
_atom_type_scat_source
C C 0.0033 0.0016 'International Tables Vol C Tables 4.2.6.8 and 6.1.1.4'
H H 0.0000 0.0000 'International Tables Vol C Tables 4.2.6.8 and 6.1.1.4'
B B 0.0013 0.0007 'International Tables Vol C Tables 4.2.6.8 and 6.1.1.4'
P P 0.1023 0.0942 'International Tables Vol C Tables 4.2.6.8 and 6.1.1.4'
Rh Rh -1.1178 0.9187 'International Tables Vol C Tables 4.2.6.8 and 6.1.1.4'
Au Au -2.0133 8.8022 'International Tables Vol C Tables 4.2.6.8 and 6.1.1.4'

loop_
_geom_angle_atom_site_label_1
_geom_angle_atom_site_label_2
_geom_angle_atom_site_label_3
_geom_angle
C5 C1 C2 108.0(12)
C5 C1 C7 125.9(14)
C2 C1 C7 126.0(14)
C5 C1 Rh1 71.9(6)
C2 C1 Rh1 72.6(6)
C7 C1 Rh1 124.6(8)
C3 C2 C1 110.2(12)
C3 C2 C8 125.5(14)
C1 C2 C8 124.3(13)
C3 C2 Rh1 71.9(6)
C1 C2 Rh1 71.6(6)
C8 C2 Rh1 124.7(8)
C2 C3 C4 105.3(11)
C2 C3 C9 129.4(18)
C4 C3 C9 124.9(17)
C2 C3 Rh1 72.4(6)
C4 C3 Rh1 70.8(6)
C9 C3 Rh1 126.4(9)
C5 C4 C3 107.1(12)
C5 C4 C10 124(2)
C3 C4 C10 129.0(19)
C5 C4 Rh1 71.8(7)
C3 C4 Rh1 71.2(7)
C10 C4 Rh1 124.7(9)
C1 C5 C4 109.3(13)
C1 C5 C6 124.3(16)
C4 C5 C6 126.4(18)
C1 C5 Rh1 72.3(6)
C4 C5 Rh1 72.3(7)
C6 C5 Rh1 122.6(9)
C15 C11 C12 108.2(10)
C15 C11 C16 124.4(11)
C12 C11 C16 127.3(10)
C15 C11 Rh2 71.9(5)
C12 C11 Rh2 71.5(5)
C16 C11 Rh2 125.9(7)
C13 C12 C11 107.8(9)
C13 C12 C17 127.0(11)
C11 C12 C17 125.1(12)
C13 C12 Rh2 72.2(5)
C11 C12 Rh2 71.8(5)
C17 C12 Rh2 124.5(7)
C12 C13 C14 107.5(10)
C12 C13 C18 124.8(13)
C14 C13 C18 127.6(14)
C12 C13 Rh2 71.4(5)
C14 C13 Rh2 71.3(5)
C18 C13 Rh2 126.4(8)
C15 C14 C13 107.9(10)
C15 C14 C19 126.6(13)
C13 C14 C19 125.4(13)
C15 C14 Rh2 72.0(6)
C13 C14 Rh2 71.7(6)
C19 C14 Rh2 125.2(8)
C14 C15 C11 108.6(10)
C14 C15 C20 125.5(12)
C11 C15 C20 125.8(12)
C14 C15 Rh2 72.0(6)
C11 C15 Rh2 71.9(5)
C20 C15 Rh2 124.9(8)
C26 C21 C22 118.9(9)
C26 C21 P1 122.6(7)
C22 C21 P1 118.1(7)
C21 C22 C23 119.8(10)
C21 C22 H22 120.1
C23 C22 H22 120.1
C24 C23 C22 120.4(12)
C24 C23 H23 119.8
C22 C23 H23 119.8
C23 C24 C25 119.6(12)
C23 C24 H24 120.2
C25 C24 H24 120.2
C26 C25 C24 118.7(12)
C26 C25 H25 120.7
C24 C25 H25 120.7
C21 C26 C25 122.3(11)
C21 C26 H26 118.9
C25 C26 H26 118.9
C28 C27 C32 118.7(8)
C28 C27 P1 118.9(7)
C32 C27 P1 122.4(7)
C29 C28 C27 120.2(10)
C29 C28 H28 119.9
C27 C28 H28 119.9
C30 C29 C28 120.4(11)
C30 C29 H29 119.8
C28 C29 H29 119.8
C31 C30 C29 119.9(11)
C31 C30 H30 120.0
C29 C30 H30 120.0
C30 C31 C32 120.6(11)
C30 C31 H31 119.7
C32 C31 H31 119.7
C31 C32 C27 120.2(10)
C31 C32 H32 119.9
C27 C32 H32 119.9
C34 C33 C38 117.7(9)
C34 C33 P1 118.8(7)
C38 C33 P1 123.4(7)
C35 C34 C33 121.2(11)
C35 C34 H34 119.4
C33 C34 H34 119.4
C36 C35 C34 121.6(12)
C36 C35 H35 119.2
C34 C35 H35 119.2
C35 C36 C37 118.5(11)
C35 C36 H36 120.7
C37 C36 H36 120.7
C36 C37 C38 120.2(12)
C36 C37 H37 119.9
C38 C37 H37 119.9
C33 C38 C37 120.7(11)
C33 C38 H38 119.6
C37 C38 H38 119.6
C40 C39 C44 118.3(10)
C40 C39 P2 118.6(7)
C44 C39 P2 123.1(8)
C41 C40 C39 120.8(11)
C41 C40 H40 119.6
C39 C40 H40 119.6
C42 C41 C40 122.4(13)
C42 C41 H41 118.8
C40 C41 H41 118.8
C43 C42 C41 117.8(13)
C43 C42 H42 121.1
C41 C42 H42 121.1
C42 C43 C44 121.6(13)
C42 C43 H43 119.2
C44 C43 H43 119.2
C39 C44 C43 119.0(12)
C39 C44 H44 120.5
C43 C44 H44 120.5
C50 C45 C46 119.0(8)
C50 C45 P2 118.6(7)
C46 C45 P2 122.3(7)
C45 C46 C47 120.7(9)
C45 C46 H46 119.6
C47 C46 H46 119.6
C48 C47 C46 119.3(10)
C48 C47 H47 120.3
C46 C47 H47 120.3
C47 C48 C49 121.3(10)
C47 C48 H48 119.4
C49 C48 H48 119.4
C48 C49 C50 120.1(10)
C48 C49 H49 119.9
C50 C49 H49 119.9
C45 C50 C49 119.5(10)
C45 C50 H50 120.2
C49 C50 H50 120.2
C52 C51 C56 118.5(10)
C52 C51 P2 122.3(8)
C56 C51 P2 119.2(9)
C51 C52 C53 121.2(12)
C51 C52 H52 119.4
C53 C52 H52 119.4
C54 C53 C52 117.9(15)
C54 C53 H53 121.0
C52 C53 H53 121.0
C53 C54 C55 123.2(15)
C53 C54 H54 118.4
C55 C54 H54 118.4
C56 C55 C54 117.0(13)
C56 C55 H55 121.5
C54 C55 H55 121.5
C55 C56 C51 122.0(13)
C55 C56 H56 119.0
C51 C56 H56 119.0
B2 B1 B8 67.3(5)
B2 B1 B6 107.6(6)
B8 B1 B6 104.0(6)
B2 B1 Rh1 65.9(4)
B8 B1 Rh1 123.8(5)
B6 B1 Rh1 64.2(4)
B2 B1 Rh2 126.8(5)
B8 B1 Rh2 64.9(4)
B6 B1 Rh2 64.2(4)
Rh1 B1 Rh2 128.1(4)
B2 B1 H1 114.8
B8 B1 H1 118.3
B6 B1 H1 128.4
Rh1 B1 H1 108.3
Rh2 B1 H1 107.5
B3 B2 B1 111.7(7)
B3 B2 B8 113.2(6)
B1 B2 B8 56.8(5)
B3 B2 Rh1 63.2(4)
B1 B2 Rh1 65.1(4)
B8 B2 Rh1 114.5(5)
B3 B2 Au1 68.2(4)
B1 B2 Au1 144.8(5)
B8 B2 Au1 90.0(4)
Rh1 B2 Au1 131.0(5)
B3 B2 H2 125.8
B1 B2 H2 115.6
B8 B2 H2 114.1
Rh1 B2 H2 116.3
Au1 B2 H2 86.8
B2 B3 B4 103.5(6)
B2 B3 Rh1 67.3(4)
B4 B3 Rh1 64.9(4)
B2 B3 Au1 65.7(4)
B4 B3 Au1 133.5(5)
Rh1 B3 Au1 132.5(5)
B2 B3 H3 150.2
B4 B3 H3 106.2
Rh1 B3 H3 129.0
Au1 B3 H3 91.5
B6 B4 B3 111.0(6)
B6 B4 B5 56.0(5)
B3 B4 B5 118.9(6)
B6 B4 Rh1 65.9(4)
B3 B4 Rh1 61.9(4)
B5 B4 Rh1 117.3(5)
B6 B4 H4 130(4)
B3 B4 H4 115(4)
B5 B4 H4 113(3)
Rh1 B4 H4 122(3)
B6 B5 B7 112.3(6)
B6 B5 B4 56.0(5)
B7 B5 B4 114.3(6)
B6 B5 Rh2 65.5(4)
B7 B5 Rh2 63.0(4)
B4 B5 Rh2 114.3(5)
B6 B5 Au2 142.6(6)
B7 B5 Au2 69.0(4)
B4 B5 Au2 88.4(4)
Rh2 B5 Au2 131.9(4)
B6 B5 H5 116.1
B7 B5 H5 124.2
B4 B5 H5 114.8
Rh2 B5 H5 115.8
Au2 B5 H5 87.6
B4 B6 B5 67.9(5)
B4 B6 B1 105.0(6)
B5 B6 B1 108.3(6)
B4 B6 Rh1 65.3(4)
B5 B6 Rh1 127.4(6)
B1 B6 Rh1 63.7(4)
B4 B6 Rh2 124.8(6)
B5 B6 Rh2 66.2(4)
B1 B6 Rh2 63.9(4)
Rh1 B6 Rh2 127.3(4)
B4 B6 H6 113(4)
B5 B6 H6 120(4)
B1 B6 H6 127(4)
Rh1 B6 H6 100(4)
Rh2 B6 H6 115(4)
B5 B7 B8 103.0(6)
B5 B7 Rh2 67.6(4)
B8 B7 Rh2 64.8(4)
B5 B7 Au2 65.0(4)
B8 B7 Au2 130.4(5)
Rh2 B7 Au2 132.5(4)
B5 B7 H7 142(4)
B8 B7 H7 114(4)
Rh2 B7 H7 122(4)
Au2 B7 H7 94(4)
B1 B8 B7 110.9(6)
B1 B8 B2 55.9(4)
B7 B8 B2 119.8(6)
B1 B8 Rh2 65.4(4)
B7 B8 Rh2 61.9(4)
B2 B8 Rh2 117.0(5)
B1 B8 H8 141.6
B7 B8 H8 107.4
B2 B8 H8 107.1
Rh2 B8 H8 133.8
C33 P1 C27 104.0(4)
C33 P1 C21 104.5(4)
C27 P1 C21 105.8(4)
C33 P1 Au1 116.4(3)
C27 P1 Au1 115.8(3)
C21 P1 Au1 109.3(3)
C33 P1 Au1' 85.3(3)
C27 P1 Au1' 147.3(3)
C21 P1 Au1' 101.8(3)
Au1 P1 Au1' 36.43(14)
C45 P2 C39 102.7(4)
C45 P2 C51 103.8(4)
C39 P2 C51 106.9(4)
C45 P2 Au2 112.8(3)
C39 P2 Au2 111.6(3)
C51 P2 Au2 117.7(3)
C45 P2 Au2' 94.8(3)
C39 P2 Au2' 80.3(3)
C51 P2 Au2' 157.7(4)
Au2 P2 Au2' 41.87(14)
B3 Rh1 B4 53.2(4)
B3 Rh1 B1 88.4(4)
B4 Rh1 B1 85.3(3)
B3 Rh1 B6 91.0(4)
B4 Rh1 B6 48.8(3)
B1 Rh1 B6 52.0(3)
B3 Rh1 B2 49.5(4)
B4 Rh1 B2 84.3(3)
B1 Rh1 B2 49.1(3)
B6 Rh1 B2 86.9(3)
B3 Rh1 C5 112.1(5)
B4 Rh1 C5 151.9(5)
B1 Rh1 C5 120.4(5)
B6 Rh1 C5 156.3(5)
B2 Rh1 C5 103.6(4)
B3 Rh1 C4 146.6(6)
B4 Rh1 C4 158.1(6)
B1 Rh1 C4 101.5(4)
B6 Rh1 C4 120.4(6)
B2 Rh1 C4 115.9(5)
C5 Rh1 C4 35.9(5)
B3 Rh1 C1 99.6(4)
B4 Rh1 C1 117.5(5)
B1 Rh1 C1 156.2(5)
B6 Rh1 C1 148.9(4)
B2 Rh1 C1 122.1(4)
C5 Rh1 C1 35.8(5)
C4 Rh1 C1 60.2(5)
B3 Rh1 C3 155.5(5)
B4 Rh1 C3 120.4(5)
B1 Rh1 C3 115.5(5)
B6 Rh1 C3 99.8(4)
B2 Rh1 C3 152.0(6)
C5 Rh1 C3 61.3(5)
C4 Rh1 C3 38.0(5)
C1 Rh1 C3 60.6(4)
B3 Rh1 C2 119.9(4)
B4 Rh1 C2 104.2(4)
B1 Rh1 C2 150.5(4)
B6 Rh1 C2 114.3(4)
B2 Rh1 C2 157.7(4)
C5 Rh1 C2 59.6(5)
C4 Rh1 C2 60.3(5)
C1 Rh1 C2 35.8(4)
C3 Rh1 C2 35.7(5)
B7 Rh2 B8 53.2(3)
B7 Rh2 B1 91.8(3)
B8 Rh2 B1 49.7(3)
B7 Rh2 B6 88.0(3)
B8 Rh2 B6 85.0(3)
B1 Rh2 B6 51.8(3)
B7 Rh2 B5 49.4(3)
B8 Rh2 B5 83.7(3)
B1 Rh2 B5 86.6(3)
B6 Rh2 B5 48.4(3)
B7 Rh2 C12 109.6(4)
B8 Rh2 C12 147.4(4)
B1 Rh2 C12 158.5(4)
B6 Rh2 C12 124.9(4)
B5 Rh2 C12 105.8(3)
B7 Rh2 C11 101.0(4)
B8 Rh2 C11 113.4(4)
B1 Rh2 C11 142.6(4)
B6 Rh2 C11 161.4(4)
B5 Rh2 C11 128.1(4)
C12 Rh2 C11 36.7(4)
B7 Rh2 C14 160.0(4)
B8 Rh2 C14 124.1(4)
B1 Rh2 C14 99.1(4)
B6 Rh2 C14 112.0(4)
B5 Rh2 C14 147.5(4)
C12 Rh2 C14 61.1(4)
C11 Rh2 C14 60.5(4)
B7 Rh2 C15 124.3(4)
B8 Rh2 C15 103.3(4)
B1 Rh2 C15 108.7(4)
B6 Rh2 C15 145.2(4)
B5 Rh2 C15 164.2(4)
C12 Rh2 C15 60.9(3)
C11 Rh2 C15 36.2(4)
C14 Rh2 C15 36.0(4)
B7 Rh2 C13 143.2(5)
B8 Rh2 C13 161.1(4)
B1 Rh2 C13 122.5(5)
B6 Rh2 C13 102.5(4)
B5 Rh2 C13 114.3(4)
C12 Rh2 C13 36.4(4)
C11 Rh2 C13 60.8(4)
C14 Rh2 C13 37.0(4)
C15 Rh2 C13 60.8(4)
B2 Au1 P1 148.0(2)
B2 Au1 B3 46.1(3)
P1 Au1 B3 164.6(3)
B5 Au2 P2 152.4(2)
B5 Au2 B7 46.0(3)
P2 Au2 B7 161.6(2)
P2 Au2' H4 119.9(18)

loop_
_geom_bond_atom_site_label_1
_geom_bond_atom_site_label_2
_geom_bond_distance
C1 C5 1.379(18)
C1 C2 1.383(16)
C1 C7 1.505(16)
C1 Rh1 2.244(9)
C2 C3 1.382(17)
C2 C8 1.494(17)
C2 Rh1 2.257(10)
C3 C4 1.46(2)
C3 C9 1.471(18)
C3 Rh1 2.250(10)
C4 C5 1.38(2)
C4 C10 1.50(2)
C4 Rh1 2.244(11)
C5 C6 1.546(19)
C5 Rh1 2.239(11)
C6 H6A 0.9600
C6 H6B 0.9600
C6 H6C 0.9600
C7 H7A 0.9600
C7 H7B 0.9600
C7 H7C 0.9600
C8 H8A 0.9600
C8 H8B 0.9600
C8 H8C 0.9600
C9 H9A 0.9600
C9 H9B 0.9600
C9 H9C 0.9600
C10 H10A 0.9600
C10 H10B 0.9600
C10 H10C 0.9600
C11 C15 1.402(14)
C11 C12 1.419(14)
C11 C16 1.497(15)
C11 Rh2 2.256(9)
C12 C13 1.408(16)
C12 C17 1.518(15)
C12 Rh2 2.251(9)
C13 C14 1.432(16)
C13 C18 1.497(16)
C13 Rh2 2.262(9)
C14 C15 1.395(16)
C14 C19 1.526(17)
C14 Rh2 2.256(9)
C15 C20 1.514(15)
C15 Rh2 2.256(9)
C16 H16A 0.9600
C16 H16B 0.9600
C16 H16C 0.9600
C17 H17A 0.9600
C17 H17B 0.9600
C17 H17C 0.9600
C18 H18A 0.9600
C18 H18B 0.9600
C18 H18C 0.9600
C19 H19A 0.9600
C19 H19B 0.9600
C19 H19C 0.9600
C20 H20A 0.9600
C20 H20B 0.9600
C20 H20C 0.9600
C21 C26 1.368(13)
C21 C22 1.386(13)
C21 P1 1.838(9)
C22 C23 1.393(15)
C22 H22 0.9300
C23 C24 1.381(17)
C23 H23 0.9300
C24 C25 1.395(17)
C24 H24 0.9300
C25 C26 1.380(15)
C25 H25 0.9300
C26 H26 0.9300
C27 C28 1.386(12)
C27 C32 1.390(12)
C27 P1 1.813(8)
C28 C29 1.384(14)
C28 H28 0.9300
C29 C30 1.371(16)
C29 H29 0.9300
C30 C31 1.363(15)
C30 H30 0.9300
C31 C32 1.379(14)
C31 H31 0.9300
C32 H32 0.9300
C33 C34 1.372(12)
C33 C38 1.380(13)
C33 P1 1.811(9)
C34 C35 1.371(15)
C34 H34 0.9300
C35 C36 1.361(17)
C35 H35 0.9300
C36 C37 1.371(16)
C36 H36 0.9300
C37 C38 1.401(15)
C37 H37 0.9300
C38 H38 0.9300
C39 C40 1.362(13)
C39 C44 1.394(14)
C39 P2 1.826(10)
C40 C41 1.358(15)
C40 H40 0.9300
C41 C42 1.357(17)
C41 H41 0.9300
C42 C43 1.357(18)
C42 H42 0.9300
C43 C44 1.397(16)
C43 H43 0.9300
C44 H44 0.9300
C45 C50 1.376(12)
C45 C46 1.380(12)
C45 P2 1.811(8)
C46 C47 1.389(13)
C46 H46 0.9300
C47 C48 1.343(14)
C47 H47 0.9300
C48 C49 1.361(15)
C48 H48 0.9300
C49 C50 1.389(14)
C49 H49 0.9300
C50 H50 0.9300
C51 C52 1.356(14)
C51 C56 1.395(14)
C51 P2 1.831(10)
C52 C53 1.427(16)
C52 H52 0.9300
C53 C54 1.336(19)
C53 H53 0.9300
C54 C55 1.398(19)
C54 H54 0.9300
C55 C56 1.381(16)
C55 H55 0.9300
C56 H56 0.9300
B1 B2 1.794(12)
B1 B8 1.813(13)
B1 B6 1.893(13)
B1 Rh1 2.153(9)
B1 Rh2 2.162(8)
B1 H1 1.1000
B2 B3 1.787(14)
B2 B8 1.997(12)
B2 Rh1 2.166(9)
B2 Au1 2.261(9)
B2 H2 1.1000
B3 B4 1.902(13)
B3 Rh1 2.096(9)
B3 Au1 2.304(10)
B3 H3 1.1000
B4 B6 1.780(13)
B4 B5 1.990(12)
B4 Rh1 2.150(9)
B4 H4 1.09(7)
B5 B6 1.780(13)
B5 B7 1.788(12)
B5 Rh2 2.180(9)
B5 Au2 2.254(9)
B5 H5 1.1000
B6 Rh1 2.161(9)
B6 Rh2 2.168(9)
B6 H6 1.02(7)
B7 B8 1.906(13)
B7 Rh2 2.100(9)
B7 Au2 2.322(9)
B7 H7 1.08(7)
B8 Rh2 2.154(9)
B8 H8 1.1000
P1 Au1 2.298(2)
P1 Au1' 2.606(6)
P2 Au2 2.293(2)
P2 Au2' 2.749(6)
Au2' H4 2.21(7)

loop_
_geom_torsion_atom_site_label_1
_geom_torsion_atom_site_label_2
_geom_torsion_atom_site_label_3
_geom_torsion_atom_site_label_4
_geom_torsion
C5 C1 C2 C3 -1.8(12)
C7 C1 C2 C3 -177.6(10)
Rh1 C1 C2 C3 61.8(8)
C5 C1 C2 C8 176.5(10)
C7 C1 C2 C8 0.6(17)
Rh1 C1 C2 C8 -119.9(11)
C5 C1 C2 Rh1 -63.6(7)
C7 C1 C2 Rh1 120.5(11)
C1 C2 C3 C4 1.9(12)
C8 C2 C3 C4 -176.3(10)
Rh1 C2 C3 C4 63.6(7)
C1 C2 C3 C9 175.3(12)
C8 C2 C3 C9 -3(2)
Rh1 C2 C3 C9 -123.0(14)
C1 C2 C3 Rh1 -61.7(8)
C8 C2 C3 Rh1 120.1(11)
C2 C3 C4 C5 -1.4(12)
C9 C3 C4 C5 -175.2(11)
Rh1 C3 C4 C5 63.3(8)
C2 C3 C4 C10 175.3(12)
C9 C3 C4 C10 2(2)
Rh1 C3 C4 C10 -120.0(14)
C2 C3 C4 Rh1 -64.7(7)
C9 C3 C4 Rh1 121.5(12)
C2 C1 C5 C4 0.8(12)
C7 C1 C5 C4 176.7(10)
Rh1 C1 C5 C4 -63.2(8)
C2 C1 C5 C6 -178.1(11)
C7 C1 C5 C6 -2.2(18)
Rh1 C1 C5 C6 117.9(12)
C2 C1 C5 Rh1 64.1(7)
C7 C1 C5 Rh1 -120.0(11)
C3 C4 C5 C1 0.3(13)
C10 C4 C5 C1 -176.6(11)
Rh1 C4 C5 C1 63.3(8)
C3 C4 C5 C6 179.2(11)
C10 C4 C5 C6 2(2)
Rh1 C4 C5 C6 -117.9(12)
C3 C4 C5 Rh1 -62.9(8)
C10 C4 C5 Rh1 120.2(12)
C15 C11 C12 C13 -0.7(10)
C16 C11 C12 C13 174.8(9)
Rh2 C11 C12 C13 -63.7(6)
C15 C11 C12 C17 -177.2(9)
C16 C11 C12 C17 -1.7(15)
Rh2 C11 C12 C17 119.8(10)
C15 C11 C12 Rh2 63.0(6)
C16 C11 C12 Rh2 -121.5(10)
C11 C12 C13 C14 0.8(10)
C17 C12 C13 C14 177.2(9)
Rh2 C12 C13 C14 -62.6(6)
C11 C12 C13 C18 -174.6(10)
C17 C12 C13 C18 1.8(17)
Rh2 C12 C13 C18 121.9(11)
C11 C12 C13 Rh2 63.4(6)
C17 C12 C13 Rh2 -120.2(10)
C12 C13 C14 C15 -0.7(11)
C18 C13 C14 C15 174.6(11)
Rh2 C13 C14 C15 -63.3(7)
C12 C13 C14 C19 -176.7(10)
C18 C13 C14 C19 -1.4(18)
Rh2 C13 C14 C19 120.6(11)
C12 C13 C14 Rh2 62.7(7)
C18 C13 C14 Rh2 -122.0(11)
C13 C14 C15 C11 0.2(11)
C19 C14 C15 C11 176.2(10)
Rh2 C14 C15 C11 -62.9(7)
C13 C14 C15 C20 -176.3(10)
C19 C14 C15 C20 -0.3(17)
Rh2 C14 C15 C20 120.5(10)
C13 C14 C15 Rh2 63.2(7)
C19 C14 C15 Rh2 -120.9(11)
C12 C11 C15 C14 0.3(10)
C16 C11 C15 C14 -175.4(9)
Rh2 C11 C15 C14 63.0(7)
C12 C11 C15 C20 176.8(10)
C16 C11 C15 C20 1.2(16)
Rh2 C11 C15 C20 -120.5(11)
C12 C11 C15 Rh2 -62.7(6)
C16 C11 C15 Rh2 121.6(10)
C26 C21 C22 C23 3.0(17)
P1 C21 C22 C23 177.0(9)
C21 C22 C23 C24 1.6(19)
C22 C23 C24 C25 -5(2)
C23 C24 C25 C26 3(2)
C22 C21 C26 C25 -4.8(18)
P1 C21 C26 C25 -178.5(10)
C24 C25 C26 C21 2(2)
C32 C27 C28 C29 0.4(14)
P1 C27 C28 C29 178.3(8)
C27 C28 C29 C30 -0.5(17)
C28 C29 C30 C31 1.0(19)
C29 C30 C31 C32 -1.5(18)
C30 C31 C32 C27 1.5(17)
C28 C27 C32 C31 -0.9(14)
P1 C27 C32 C31 -178.7(8)
C38 C33 C34 C35 -1.0(16)
P1 C33 C34 C35 176.0(9)
C33 C34 C35 C36 -2(2)
C34 C35 C36 C37 4(2)
C35 C36 C37 C38 -2.8(19)
C34 C33 C38 C37 2.2(15)
P1 C33 C38 C37 -174.7(8)
C36 C37 C38 C33 -0.3(18)
C44 C39 C40 C41 1.6(16)
P2 C39 C40 C41 -178.1(9)
C39 C40 C41 C42 -1.3(19)
C40 C41 C42 C43 0(2)
C41 C42 C43 C44 0(2)
C40 C39 C44 C43 -1.2(16)
P2 C39 C44 C43 178.5(9)
C42 C43 C44 C39 0(2)
C50 C45 C46 C47 -2.3(14)
P2 C45 C46 C47 173.2(7)
C45 C46 C47 C48 1.0(15)
C46 C47 C48 C49 -0.3(17)
C47 C48 C49 C50 0.8(18)
C46 C45 C50 C49 2.8(14)
P2 C45 C50 C49 -172.8(8)
C48 C49 C50 C45 -2.1(16)
C56 C51 C52 C53 -0.9(18)
P2 C51 C52 C53 179.8(10)
C51 C52 C53 C54 -3(2)
C52 C53 C54 C55 5(2)
C53 C54 C55 C56 -4(2)
C54 C55 C56 C51 0.2(19)
C52 C51 C56 C55 2.1(17)
P2 C51 C56 C55 -178.6(9)
B8 B1 B2 B3 104.2(7)
B6 B1 B2 B3 6.0(8)
Rh1 B1 B2 B3 -43.9(5)
Rh2 B1 B2 B3 76.7(8)
B6 B1 B2 B8 -98.2(6)
Rh1 B1 B2 B8 -148.2(5)
Rh2 B1 B2 B8 -27.6(6)
B8 B1 B2 Rh1 148.2(5)
B6 B1 B2 Rh1 50.0(5)
Rh2 B1 B2 Rh1 120.6(6)
B8 B1 B2 Au1 21.6(10)
B6 B1 B2 Au1 -76.6(11)
Rh1 B1 B2 Au1 -126.5(10)
Rh2 B1 B2 Au1 -5.9(14)
B1 B2 B3 B4 -10.1(8)
B8 B2 B3 B4 51.8(7)
Rh1 B2 B3 B4 -55.0(4)
Au1 B2 B3 B4 131.9(5)
B1 B2 B3 Rh1 44.8(5)
B8 B2 B3 Rh1 106.8(5)
Au1 B2 B3 Rh1 -173.1(4)
B1 B2 B3 Au1 -142.1(6)
B8 B2 B3 Au1 -80.1(5)
Rh1 B2 B3 Au1 173.1(4)
B2 B3 B4 B6 11.0(8)
Rh1 B3 B4 B6 -45.6(5)
Au1 B3 B4 B6 80.1(9)
B2 B3 B4 B5 -50.9(8)
Rh1 B3 B4 B5 -107.5(6)
Au1 B3 B4 B5 18.2(11)
B2 B3 B4 Rh1 56.5(4)
Au1 B3 B4 Rh1 125.7(8)
B3 B4 B5 B6 97.0(8)
Rh1 B4 B5 B6 25.6(5)
B6 B4 B5 B7 -101.4(7)
B3 B4 B5 B7 -4.4(10)
Rh1 B4 B5 B7 -75.8(8)
B6 B4 B5 Rh2 -31.4(5)
B3 B4 B5 Rh2 65.6(8)
Rh1 B4 B5 Rh2 -5.8(7)
B6 B4 B5 Au2 -167.5(6)
B3 B4 B5 Au2 -70.5(7)
Rh1 B4 B5 Au2 -141.9(4)
B3 B4 B6 B5 -111.5(6)
Rh1 B4 B6 B5 -155.1(5)
B3 B4 B6 B1 -7.5(8)
B5 B4 B6 B1 104.0(6)
Rh1 B4 B6 B1 -51.1(5)
B3 B4 B6 Rh1 43.6(5)
B5 B4 B6 Rh1 155.1(5)
B3 B4 B6 Rh2 -75.9(8)
B5 B4 B6 Rh2 35.6(6)
Rh1 B4 B6 Rh2 -119.5(6)
B7 B5 B6 B4 105.1(7)
Rh2 B5 B6 B4 148.5(5)
Au2 B5 B6 B4 20.9(9)
B7 B5 B6 B1 5.9(8)
B4 B5 B6 B1 -99.2(6)
Rh2 B5 B6 B1 49.3(5)
Au2 B5 B6 B1 -78.4(10)
B7 B5 B6 Rh1 76.4(8)
B4 B5 B6 Rh1 -28.7(6)
Rh2 B5 B6 Rh1 119.8(6)
Au2 B5 B6 Rh1 -7.9(13)
B7 B5 B6 Rh2 -43.4(5)
B4 B5 B6 Rh2 -148.5(5)
Au2 B5 B6 Rh2 -127.7(9)
B2 B1 B6 B4 1.1(8)
B8 B1 B6 B4 -69.1(7)
Rh1 B1 B6 B4 52.0(5)
Rh2 B1 B6 B4 -121.8(6)
B2 B1 B6 B5 72.4(7)
B8 B1 B6 B5 2.2(8)
Rh1 B1 B6 B5 123.3(6)
Rh2 B1 B6 B5 -50.5(5)
B2 B1 B6 Rh1 -50.9(5)
B8 B1 B6 Rh1 -121.1(5)
Rh2 B1 B6 Rh1 -173.9(4)
B2 B1 B6 Rh2 122.9(6)
B8 B1 B6 Rh2 52.8(4)
Rh1 B1 B6 Rh2 173.9(4)
B6 B5 B7 B8 -10.9(8)
B4 B5 B7 B8 50.6(8)
Rh2 B5 B7 B8 -55.4(4)
Au2 B5 B7 B8 128.8(5)
B6 B5 B7 Rh2 44.6(5)
B4 B5 B7 Rh2 106.1(6)
Au2 B5 B7 Rh2 -175.8(3)
B6 B5 B7 Au2 -139.6(6)
B4 B5 B7 Au2 -78.2(5)
Rh2 B5 B7 Au2 175.8(3)
B2 B1 B8 B7 -112.6(7)
B6 B1 B8 B7 -9.0(8)
Rh1 B1 B8 B7 -77.2(7)
Rh2 B1 B8 B7 43.3(5)
B6 B1 B8 B2 103.5(6)
Rh1 B1 B8 B2 35.4(6)
Rh2 B1 B8 B2 155.8(5)
B2 B1 B8 Rh2 -155.8(5)
B6 B1 B8 Rh2 -52.3(4)
Rh1 B1 B8 Rh2 -120.4(6)
B5 B7 B8 B1 12.4(8)
Rh2 B7 B8 B1 -44.9(5)
Au2 B7 B8 B1 80.5(8)
B5 B7 B8 B2 -49.4(8)
Rh2 B7 B8 B2 -106.7(6)
Au2 B7 B8 B2 18.7(10)
B5 B7 B8 Rh2 57.3(5)
Au2 B7 B8 Rh2 125.4(6)
B3 B2 B8 B1 -101.5(7)
Rh1 B2 B8 B1 -31.7(5)
Au1 B2 B8 B1 -167.7(6)
B3 B2 B8 B7 -5.3(9)
B1 B2 B8 B7 96.2(7)
Rh1 B2 B8 B7 64.5(8)
Au1 B2 B8 B7 -71.5(6)
B3 B2 B8 Rh2 -76.9(7)
B1 B2 B8 Rh2 24.7(5)
Rh1 B2 B8 Rh2 -7.0(8)
Au1 B2 B8 Rh2 -143.1(5)
C34 C33 P1 C27 -78.5(8)
C38 C33 P1 C27 98.4(9)
C34 C33 P1 C21 170.8(8)
C38 C33 P1 C21 -12.4(9)
C34 C33 P1 Au1 50.2(9)
C38 C33 P1 Au1 -133.0(8)
C34 C33 P1 Au1' 69.7(8)
C38 C33 P1 Au1' -113.4(8)
C28 C27 P1 C33 158.2(7)
C32 C27 P1 C33 -24.0(8)
C28 C27 P1 C21 -92.1(8)
C32 C27 P1 C21 85.8(8)
C28 C27 P1 Au1 29.1(8)
C32 C27 P1 Au1 -153.0(7)
C28 C27 P1 Au1' 54.7(10)
C32 C27 P1 Au1' -127.5(7)
C26 C21 P1 C33 80.0(10)
C22 C21 P1 C33 -93.7(9)
C26 C21 P1 C27 -29.5(10)
C22 C21 P1 C27 156.8(8)
C26 C21 P1 Au1 -154.7(8)
C22 C21 P1 Au1 31.5(9)
C26 C21 P1 Au1' 168.2(9)
C22 C21 P1 Au1' -5.5(9)
C50 C45 P2 C39 -155.9(7)
C46 C45 P2 C39 28.7(8)
C50 C45 P2 C51 92.9(8)
C46 C45 P2 C51 -82.5(8)
C50 C45 P2 Au2 -35.6(8)
C46 C45 P2 Au2 149.0(6)
C50 C45 P2 Au2' -74.7(7)
C46 C45 P2 Au2' 109.8(7)
C40 C39 P2 C45 77.8(8)
C44 C39 P2 C45 -101.9(9)
C40 C39 P2 C51 -173.3(8)
C44 C39 P2 C51 6.9(10)
C40 C39 P2 Au2 -43.3(8)
C44 C39 P2 Au2 137.0(8)
C40 C39 P2 Au2' -15.0(7)
C44 C39 P2 Au2' 165.3(9)
C52 C51 P2 C45 2.9(10)
C56 C51 P2 C45 -176.4(8)
C52 C51 P2 C39 -105.2(10)
C56 C51 P2 C39 75.5(9)
C52 C51 P2 Au2 128.3(9)
C56 C51 P2 Au2 -51.0(9)
C52 C51 P2 Au2' 148.8(9)
C56 C51 P2 Au2' -30.6(15)
B2 B3 Rh1 B4 -118.4(6)
Au1 B3 Rh1 B4 -126.9(7)
B2 B3 Rh1 B1 -33.1(4)
B4 B3 Rh1 B1 85.3(4)
Au1 B3 Rh1 B1 -41.6(6)
B2 B3 Rh1 B6 -85.1(4)
B4 B3 Rh1 B6 33.3(4)
Au1 B3 Rh1 B6 -93.6(6)
B4 B3 Rh1 B2 118.4(6)
Au1 B3 Rh1 B2 -8.5(4)
B2 B3 Rh1 C5 89.3(6)
B4 B3 Rh1 C5 -152.3(6)
Au1 B3 Rh1 C5 80.8(7)
B2 B3 Rh1 C4 75.5(9)
B4 B3 Rh1 C4 -166.1(7)
Au1 B3 Rh1 C4 67.0(10)
B2 B3 Rh1 C1 124.3(5)
B4 B3 Rh1 C1 -117.3(5)
Au1 B3 Rh1 C1 115.8(7)
B2 B3 Rh1 C3 158.2(11)
B4 B3 Rh1 C3 -83.3(12)
Au1 B3 Rh1 C3 149.7(10)
B2 B3 Rh1 C2 155.9(5)
B4 B3 Rh1 C2 -85.7(5)
Au1 B3 Rh1 C2 147.4(6)
B6 B4 Rh1 B3 133.1(6)
B5 B4 Rh1 B3 110.0(7)
B6 B4 Rh1 B1 41.6(4)
B3 B4 Rh1 B1 -91.5(5)
B5 B4 Rh1 B1 18.4(6)
B3 B4 Rh1 B6 -133.1(6)
B5 B4 Rh1 B6 -23.1(5)
B6 B4 Rh1 B2 90.8(5)
B3 B4 Rh1 B2 -42.3(4)
B5 B4 Rh1 B2 67.7(6)
B6 B4 Rh1 C5 -160.6(9)
B3 B4 Rh1 C5 66.3(10)
B5 B4 Rh1 C5 176.2(8)
B6 B4 Rh1 C4 -67.8(12)
B3 B4 Rh1 C4 159.1(11)
B5 B4 Rh1 C4 -90.9(12)
B6 B4 Rh1 C1 -145.8(5)
B3 B4 Rh1 C1 81.1(6)
B5 B4 Rh1 C1 -168.9(5)
B6 B4 Rh1 C3 -75.4(6)
B3 B4 Rh1 C3 151.5(5)
B5 B4 Rh1 C3 -98.5(7)
B6 B4 Rh1 C2 -110.0(5)
B3 B4 Rh1 C2 116.9(5)
B5 B4 Rh1 C2 -133.2(6)
B2 B1 Rh1 B3 33.4(5)
B8 B1 Rh1 B3 -2.5(6)
B6 B1 Rh1 B3 -92.5(5)
Rh2 B1 Rh1 B3 -85.4(6)
B2 B1 Rh1 B4 86.6(5)
B8 B1 Rh1 B4 50.8(6)
B6 B1 Rh1 B4 -39.2(4)
Rh2 B1 Rh1 B4 -32.2(5)
B2 B1 Rh1 B6 125.8(6)
B8 B1 Rh1 B6 90.0(7)
Rh2 B1 Rh1 B6 7.0(4)
B8 B1 Rh1 B2 -35.8(6)
B6 B1 Rh1 B2 -125.8(6)
Rh2 B1 Rh1 B2 -118.8(7)
B2 B1 Rh1 C5 -81.5(6)
B8 B1 Rh1 C5 -117.4(7)
B6 B1 Rh1 C5 152.6(6)
Rh2 B1 Rh1 C5 159.7(6)
B2 B1 Rh1 C4 -114.4(7)
B8 B1 Rh1 C4 -150.3(8)
B6 B1 Rh1 C4 119.7(7)
Rh2 B1 Rh1 C4 126.8(8)
B2 B1 Rh1 C1 -77.1(10)
B8 B1 Rh1 C1 -113.0(10)
B6 B1 Rh1 C1 157.0(9)
Rh2 B1 Rh1 C1 164.0(8)
B2 B1 Rh1 C3 -151.8(6)
B8 B1 Rh1 C3 172.4(7)
B6 B1 Rh1 C3 82.4(6)
Rh2 B1 Rh1 C3 89.4(7)
B2 B1 Rh1 C2 -162.7(7)
B8 B1 Rh1 C2 161.5(7)
B6 B1 Rh1 C2 71.5(9)
Rh2 B1 Rh1 C2 78.5(9)
B4 B6 Rh1 B3 -35.8(5)
B5 B6 Rh1 B3 -6.4(7)
B1 B6 Rh1 B3 87.2(5)
Rh2 B6 Rh1 B3 80.3(6)
B5 B6 Rh1 B4 29.4(6)
B1 B6 Rh1 B4 123.0(6)
Rh2 B6 Rh1 B4 116.1(7)
B4 B6 Rh1 B1 -123.0(6)
B5 B6 Rh1 B1 -93.7(8)
Rh2 B6 Rh1 B1 -6.9(4)
B4 B6 Rh1 B2 -85.2(5)
B5 B6 Rh1 B2 -55.8(7)
B1 B6 Rh1 B2 37.8(4)
Rh2 B6 Rh1 B2 30.9(5)
B4 B6 Rh1 C5 157.2(11)
B5 B6 Rh1 C5 -173.4(10)
B1 B6 Rh1 C5 -79.8(12)
Rh2 B6 Rh1 C5 -86.7(12)
B4 B6 Rh1 C4 156.5(6)
B5 B6 Rh1 C4 -174.2(7)
B1 B6 Rh1 C4 -80.5(6)
Rh2 B6 Rh1 C4 -87.5(7)
B4 B6 Rh1 C1 74.7(9)
B5 B6 Rh1 C1 104.1(10)
B1 B6 Rh1 C1 -162.2(8)
Rh2 B6 Rh1 C1 -169.2(7)
B4 B6 Rh1 C3 122.2(6)
B5 B6 Rh1 C3 151.5(8)
B1 B6 Rh1 C3 -114.8(6)
Rh2 B6 Rh1 C3 -121.8(7)
B4 B6 Rh1 C2 87.8(5)
B5 B6 Rh1 C2 117.2(7)
B1 B6 Rh1 C2 -149.1(5)
Rh2 B6 Rh1 C2 -156.1(5)
B1 B2 Rh1 B3 -133.7(6)
B8 B2 Rh1 B3 -104.7(7)
Au1 B2 Rh1 B3 8.5(4)
B3 B2 Rh1 B4 45.1(5)
B1 B2 Rh1 B4 -88.7(4)
B8 B2 Rh1 B4 -59.7(6)
Au1 B2 Rh1 B4 53.6(5)
B3 B2 Rh1 B1 133.7(6)
B8 B2 Rh1 B1 29.0(5)
Au1 B2 Rh1 B1 142.2(7)
B3 B2 Rh1 B6 93.9(5)
B1 B2 Rh1 B6 -39.8(4)
B8 B2 Rh1 B6 -10.8(6)
Au1 B2 Rh1 B6 102.4(6)
B3 B2 Rh1 C5 -107.6(6)
B1 B2 Rh1 C5 118.7(6)
B8 B2 Rh1 C5 147.7(7)
Au1 B2 Rh1 C5 -99.1(7)
B3 B2 Rh1 C4 -143.6(6)
B1 B2 Rh1 C4 82.7(6)
B8 B2 Rh1 C4 111.7(7)
Au1 B2 Rh1 C4 -135.1(7)
B3 B2 Rh1 C1 -74.0(6)
B1 B2 Rh1 C1 152.3(6)
B8 B2 Rh1 C1 -178.7(6)
Au1 B2 Rh1 C1 -65.5(7)
B3 B2 Rh1 C3 -160.9(8)
B1 B2 Rh1 C3 65.4(9)
B8 B2 Rh1 C3 94.4(9)
Au1 B2 Rh1 C3 -152.4(7)
B3 B2 Rh1 C2 -69.1(11)
B1 B2 Rh1 C2 157.2(10)
B8 B2 Rh1 C2 -173.8(9)
Au1 B2 Rh1 C2 -60.6(13)
C1 C5 Rh1 B3 75.2(9)
C4 C5 Rh1 B3 -167.1(9)
C6 C5 Rh1 B3 -44.7(16)
C1 C5 Rh1 B4 22.9(14)
C4 C5 Rh1 B4 140.6(11)
C6 C5 Rh1 B4 -97.0(16)
C1 C5 Rh1 B1 177.0(7)
C4 C5 Rh1 B1 -65.3(10)
C6 C5 Rh1 B1 57.1(16)
C1 C5 Rh1 B6 -118.8(13)
C4 C5 Rh1 B6 -1.1(18)
C6 C5 Rh1 B6 121.2(14)
C1 C5 Rh1 B2 126.7(8)
C4 C5 Rh1 B2 -115.5(10)
C6 C5 Rh1 B2 6.8(16)
C1 C5 Rh1 C4 -117.8(13)
C6 C5 Rh1 C4 122(2)
C4 C5 Rh1 C1 117.8(13)
C6 C5 Rh1 C1 -119.9(19)
C1 C5 Rh1 C3 -78.7(9)
C4 C5 Rh1 C3 39.1(8)
C6 C5 Rh1 C3 161.4(18)
C1 C5 Rh1 C2 -37.4(7)
C4 C5 Rh1 C2 80.3(9)
C6 C5 Rh1 C2 -157.3(18)
C5 C4 Rh1 B3 22.1(14)
C3 C4 Rh1 B3 138.1(10)
C10 C4 Rh1 B3 -96.9(18)
C5 C4 Rh1 B4 -126.7(15)
C3 C4 Rh1 B4 -10.7(17)
C10 C4 Rh1 B4 114.3(17)
C5 C4 Rh1 B1 127.0(9)
C3 C4 Rh1 B1 -117.0(8)
C10 C4 Rh1 B1 8.0(19)
C5 C4 Rh1 B6 179.5(8)
C3 C4 Rh1 B6 -64.5(9)
C10 C4 Rh1 B6 61(2)
C5 C4 Rh1 B2 77.1(10)
C3 C4 Rh1 B2 -166.9(7)
C10 C4 Rh1 B2 -42(2)
C3 C4 Rh1 C5 116.0(11)
C10 C4 Rh1 C5 -119(2)
C5 C4 Rh1 C1 -36.6(8)
C3 C4 Rh1 C1 79.4(8)
C10 C4 Rh1 C1 -156(2)
C5 C4 Rh1 C3 -116.0(11)
C10 C4 Rh1 C3 125(2)
C5 C4 Rh1 C2 -78.1(9)
C3 C4 Rh1 C2 37.9(7)
C10 C4 Rh1 C2 163(2)
C5 C1 Rh1 B3 -114.7(9)
C2 C1 Rh1 B3 129.0(8)
C7 C1 Rh1 B3 6.9(13)
C5 C1 Rh1 B4 -168.1(8)
C2 C1 Rh1 B4 75.6(8)
C7 C1 Rh1 B4 -46.5(14)
C5 C1 Rh1 B1 -6.4(15)
C2 C1 Rh1 B1 -122.8(11)
C7 C1 Rh1 B1 115.1(14)
C5 C1 Rh1 B6 137.0(10)
C2 C1 Rh1 B6 20.7(13)
C7 C1 Rh1 B6 -101.4(13)
C5 C1 Rh1 B2 -66.8(9)
C2 C1 Rh1 B2 176.8(7)
C7 C1 Rh1 B2 54.8(14)
C2 C1 Rh1 C5 -116.3(12)
C7 C1 Rh1 C5 121.6(17)
C5 C1 Rh1 C4 36.7(9)
C2 C1 Rh1 C4 -79.6(9)
C7 C1 Rh1 C4 158.3(16)
C5 C1 Rh1 C3 80.6(9)
C2 C1 Rh1 C3 -35.7(8)
C7 C1 Rh1 C3 -157.8(16)
C5 C1 Rh1 C2 116.3(12)
C7 C1 Rh1 C2 -122.1(17)
C2 C3 Rh1 B3 -3.4(17)
C4 C3 Rh1 B3 -117.3(15)
C9 C3 Rh1 B3 123.0(15)
C2 C3 Rh1 B4 -70.8(9)
C4 C3 Rh1 B4 175.4(8)
C9 C3 Rh1 B4 55.6(18)
C2 C3 Rh1 B1 -170.8(7)
C4 C3 Rh1 B1 75.3(9)
C9 C3 Rh1 B1 -44.5(19)
C2 C3 Rh1 B6 -118.4(8)
C4 C3 Rh1 B6 127.8(8)
C9 C3 Rh1 B6 8.0(18)
C2 C3 Rh1 B2 139.6(9)
C4 C3 Rh1 B2 25.7(13)
C9 C3 Rh1 B2 -94.0(19)
C2 C3 Rh1 C5 76.9(8)
C4 C3 Rh1 C5 -36.9(8)
C9 C3 Rh1 C5 -157(2)
C2 C3 Rh1 C4 113.8(11)
C9 C3 Rh1 C4 -120(2)
C2 C3 Rh1 C1 35.7(7)
C4 C3 Rh1 C1 -78.1(8)
C9 C3 Rh1 C1 162(2)
C4 C3 Rh1 C2 -113.8(11)
C9 C3 Rh1 C2 126(2)
C3 C2 Rh1 B3 178.4(8)
C1 C2 Rh1 B3 -62.1(9)
C8 C2 Rh1 B3 57.3(12)
C3 C2 Rh1 B4 122.9(9)
C1 C2 Rh1 B4 -117.6(8)
C8 C2 Rh1 B4 1.8(12)
C3 C2 Rh1 B1 16.9(13)
C1 C2 Rh1 B1 136.4(9)
C8 C2 Rh1 B1 -104.1(13)
C3 C2 Rh1 B6 72.1(9)
C1 C2 Rh1 B6 -168.4(8)
C8 C2 Rh1 B6 -49.0(12)
C3 C2 Rh1 B2 -126.6(12)
C1 C2 Rh1 B2 -7.1(15)
C8 C2 Rh1 B2 112.4(13)
C3 C2 Rh1 C5 -82.0(9)
C1 C2 Rh1 C5 37.5(8)
C8 C2 Rh1 C5 156.9(14)
C3 C2 Rh1 C4 -40.4(8)
C1 C2 Rh1 C4 79.2(9)
C8 C2 Rh1 C4 -161.4(15)
C3 C2 Rh1 C1 -119.5(12)
C8 C2 Rh1 C1 119.4(16)
C1 C2 Rh1 C3 119.5(12)
C8 C2 Rh1 C3 -121.1(16)
B5 B7 Rh2 B8 -117.6(6)
Au2 B7 Rh2 B8 -122.7(7)
B5 B7 Rh2 B1 -84.0(4)
B8 B7 Rh2 B1 33.6(4)
Au2 B7 Rh2 B1 -89.1(6)
B5 B7 Rh2 B6 -32.2(4)
B8 B7 Rh2 B6 85.3(4)
Au2 B7 Rh2 B6 -37.4(6)
B8 B7 Rh2 B5 117.6(6)
Au2 B7 Rh2 B5 -5.2(4)
B5 B7 Rh2 C12 94.2(5)
B8 B7 Rh2 C12 -148.2(4)
Au2 B7 Rh2 C12 89.1(6)
B5 B7 Rh2 C11 131.3(4)
B8 B7 Rh2 C11 -111.1(4)
Au2 B7 Rh2 C11 126.1(6)
B5 B7 Rh2 C14 152.8(11)
B8 B7 Rh2 C14 -89.6(12)
Au2 B7 Rh2 C14 147.7(10)
B5 B7 Rh2 C15 161.8(4)
B8 B7 Rh2 C15 -80.6(5)
Au2 B7 Rh2 C15 156.6(5)
B5 B7 Rh2 C13 76.1(7)
B8 B7 Rh2 C13 -166.3(6)
Au2 B7 Rh2 C13 70.9(8)
B1 B8 Rh2 B7 133.4(6)
B2 B8 Rh2 B7 111.1(7)
B7 B8 Rh2 B1 -133.4(6)
B2 B8 Rh2 B1 -22.4(5)
B1 B8 Rh2 B6 42.3(4)
B7 B8 Rh2 B6 -91.2(4)
B2 B8 Rh2 B6 19.9(6)
B1 B8 Rh2 B5 90.9(5)
B7 B8 Rh2 B5 -42.6(4)
B2 B8 Rh2 B5 68.5(6)
B1 B8 Rh2 C12 -159.5(6)
B7 B8 Rh2 C12 67.0(8)
B2 B8 Rh2 C12 178.1(6)
B1 B8 Rh2 C11 -140.2(5)
B7 B8 Rh2 C11 86.3(5)
B2 B8 Rh2 C11 -162.6(5)
B1 B8 Rh2 C14 -71.0(6)
B7 B8 Rh2 C14 155.6(5)
B2 B8 Rh2 C14 -93.4(7)
B1 B8 Rh2 C15 -103.5(5)
B7 B8 Rh2 C15 123.1(5)
B2 B8 Rh2 C15 -125.8(6)
B1 B8 Rh2 C13 -72.4(13)
B7 B8 Rh2 C13 154.2(12)
B2 B8 Rh2 C13 -94.8(13)
B2 B1 Rh2 B7 -7.5(7)
B8 B1 Rh2 B7 -35.6(5)
B6 B1 Rh2 B7 85.9(4)
Rh1 B1 Rh2 B7 78.9(5)
B2 B1 Rh2 B8 28.1(6)
B6 B1 Rh2 B8 121.5(6)
Rh1 B1 Rh2 B8 114.5(7)
B2 B1 Rh2 B6 -93.4(8)
B8 B1 Rh2 B6 -121.5(6)
Rh1 B1 Rh2 B6 -7.0(4)
B2 B1 Rh2 B5 -56.6(7)
B8 B1 Rh2 B5 -84.7(5)
B6 B1 Rh2 B5 36.8(4)
Rh1 B1 Rh2 B5 29.8(5)
B2 B1 Rh2 C12 177.1(8)
B8 B1 Rh2 C12 149.0(9)
B6 B1 Rh2 C12 -89.4(10)
Rh1 B1 Rh2 C12 -96.5(10)
B2 B1 Rh2 C11 103.5(8)
B8 B1 Rh2 C11 75.4(7)
B6 B1 Rh2 C11 -163.1(6)
Rh1 B1 Rh2 C11 -170.1(5)
B2 B1 Rh2 C14 155.7(7)
B8 B1 Rh2 C14 127.6(5)
B6 B1 Rh2 C14 -110.9(5)
Rh1 B1 Rh2 C14 -118.0(6)
B2 B1 Rh2 C15 119.8(7)
B8 B1 Rh2 C15 91.7(5)
B6 B1 Rh2 C15 -146.8(5)
Rh1 B1 Rh2 C15 -153.8(5)
B2 B1 Rh2 C13 -173.4(6)
B8 B1 Rh2 C13 158.5(5)
B6 B1 Rh2 C13 -80.0(5)
Rh1 B1 Rh2 C13 -87.0(6)
B4 B6 Rh2 B7 -3.3(7)
B5 B6 Rh2 B7 32.8(4)
B1 B6 Rh2 B7 -94.0(4)
Rh1 B6 Rh2 B7 -87.0(6)
B4 B6 Rh2 B8 49.9(7)
B5 B6 Rh2 B8 86.0(5)
B1 B6 Rh2 B8 -40.7(4)
Rh1 B6 Rh2 B8 -33.8(5)
B4 B6 Rh2 B1 90.6(7)
B5 B6 Rh2 B1 126.8(6)
Rh1 B6 Rh2 B1 6.9(4)
B4 B6 Rh2 B5 -36.1(6)
B1 B6 Rh2 B5 -126.8(6)
Rh1 B6 Rh2 B5 -119.8(7)
B4 B6 Rh2 C12 -116.0(7)
B5 B6 Rh2 C12 -79.8(6)
B1 B6 Rh2 C12 153.4(5)
Rh1 B6 Rh2 C12 160.3(5)
B4 B6 Rh2 C11 -122.9(11)
B5 B6 Rh2 C11 -86.8(12)
B1 B6 Rh2 C11 146.5(11)
Rh1 B6 Rh2 C11 153.4(9)
B4 B6 Rh2 C14 174.8(7)
B5 B6 Rh2 C14 -149.1(5)
B1 B6 Rh2 C14 84.2(5)
Rh1 B6 Rh2 C14 91.1(6)
B4 B6 Rh2 C15 156.1(6)
B5 B6 Rh2 C15 -167.8(6)
B1 B6 Rh2 C15 65.5(7)
Rh1 B6 Rh2 C15 72.4(8)
B4 B6 Rh2 C13 -147.7(7)
B5 B6 Rh2 C13 -111.5(5)
B1 B6 Rh2 C13 121.7(5)
Rh1 B6 Rh2 C13 128.6(6)
B6 B5 Rh2 B7 -134.5(6)
B4 B5 Rh2 B7 -106.1(7)
Au2 B5 Rh2 B7 5.3(4)
B6 B5 Rh2 B8 -88.9(5)
B7 B5 Rh2 B8 45.6(4)
B4 B5 Rh2 B8 -60.5(5)
Au2 B5 Rh2 B8 50.8(5)
B6 B5 Rh2 B1 -39.1(4)
B7 B5 Rh2 B1 95.3(5)
B4 B5 Rh2 B1 -10.8(5)
Au2 B5 Rh2 B1 100.6(6)
B7 B5 Rh2 B6 134.5(6)
B4 B5 Rh2 B6 28.4(5)
Au2 B5 Rh2 B6 139.7(7)
B6 B5 Rh2 C12 123.0(5)
B7 B5 Rh2 C12 -102.6(5)
B4 B5 Rh2 C12 151.3(6)
Au2 B5 Rh2 C12 -97.3(6)
B6 B5 Rh2 C11 156.1(5)
B7 B5 Rh2 C11 -69.4(6)
B4 B5 Rh2 C11 -175.5(5)
Au2 B5 Rh2 C11 -64.1(7)
B6 B5 Rh2 C14 62.5(8)
B7 B5 Rh2 C14 -163.1(7)
B4 B5 Rh2 C14 90.8(8)
Au2 B5 Rh2 C14 -157.8(6)
B6 B5 Rh2 C15 153.6(13)
B7 B5 Rh2 C15 -71.9(15)
B4 B5 Rh2 C15 -178.0(12)
Au2 B5 Rh2 C15 -66.6(16)
B6 B5 Rh2 C13 85.2(6)
B7 B5 Rh2 C13 -140.3(5)
B4 B5 Rh2 C13 113.6(6)
Au2 B5 Rh2 C13 -135.0(6)
C13 C12 Rh2 B7 -161.6(6)
C11 C12 Rh2 B7 82.0(7)
C17 C12 Rh2 B7 -38.5(12)
C13 C12 Rh2 B8 146.9(8)
C11 C12 Rh2 B8 30.5(10)
C17 C12 Rh2 B8 -90.1(12)
C13 C12 Rh2 B1 13.5(13)
C11 C12 Rh2 B1 -102.9(11)
C17 C12 Rh2 B1 136.6(11)
C13 C12 Rh2 B6 -59.9(7)
C11 C12 Rh2 B6 -176.3(6)
C17 C12 Rh2 B6 63.1(12)
C13 C12 Rh2 B5 -109.8(7)
C11 C12 Rh2 B5 133.9(6)
C17 C12 Rh2 B5 13.3(12)
C13 C12 Rh2 C11 116.3(9)
C17 C12 Rh2 C11 -120.6(14)
C13 C12 Rh2 C14 37.9(7)
C11 C12 Rh2 C14 -78.4(7)
C17 C12 Rh2 C14 161.0(13)
C13 C12 Rh2 C15 79.3(7)
C11 C12 Rh2 C15 -37.0(6)
C17 C12 Rh2 C15 -157.6(13)
C11 C12 Rh2 C13 -116.3(9)
C17 C12 Rh2 C13 123.1(14)
C15 C11 Rh2 B7 134.8(7)
C12 C11 Rh2 B7 -108.1(7)
C16 C11 Rh2 B7 15.0(10)
C15 C11 Rh2 B8 80.3(7)
C12 C11 Rh2 B8 -162.6(6)
C16 C11 Rh2 B8 -39.5(11)
C15 C11 Rh2 B1 26.8(10)
C12 C11 Rh2 B1 143.9(7)
C16 C11 Rh2 B1 -93.0(11)
C15 C11 Rh2 B6 -107.5(12)
C12 C11 Rh2 B6 9.6(15)
C16 C11 Rh2 B6 132.7(12)
C15 C11 Rh2 B5 -178.8(6)
C12 C11 Rh2 B5 -61.8(8)
C16 C11 Rh2 B5 61.4(11)
C15 C11 Rh2 C12 -117.1(10)
C16 C11 Rh2 C12 123.2(13)
C15 C11 Rh2 C14 -36.9(7)
C12 C11 Rh2 C14 80.2(7)
C16 C11 Rh2 C14 -156.7(12)
C12 C11 Rh2 C15 117.1(10)
C16 C11 Rh2 C15 -119.8(13)
C15 C11 Rh2 C13 -79.6(8)
C12 C11 Rh2 C13 37.5(7)
C16 C11 Rh2 C13 160.7(12)
C15 C14 Rh2 B7 12.6(16)
C13 C14 Rh2 B7 -104.0(14)
C19 C14 Rh2 B7 135.1(12)
C15 C14 Rh2 B8 -62.6(8)
C13 C14 Rh2 B8 -179.2(7)
C19 C14 Rh2 B8 59.9(14)
C15 C14 Rh2 B1 -109.5(7)
C13 C14 Rh2 B1 133.9(7)
C19 C14 Rh2 B1 13.0(13)
C15 C14 Rh2 B6 -161.9(6)
C13 C14 Rh2 B6 81.5(8)
C19 C14 Rh2 B6 -39.4(13)
C15 C14 Rh2 B5 152.5(7)
C13 C14 Rh2 B5 35.9(11)
C19 C14 Rh2 B5 -85.0(14)
C15 C14 Rh2 C12 79.3(7)
C13 C14 Rh2 C12 -37.3(6)
C19 C14 Rh2 C12 -158.2(14)
C15 C14 Rh2 C11 37.1(6)
C13 C14 Rh2 C11 -79.5(7)
C19 C14 Rh2 C11 159.6(14)
C13 C14 Rh2 C15 -116.6(10)
C19 C14 Rh2 C15 122.5(16)
C15 C14 Rh2 C13 116.6(10)
C19 C14 Rh2 C13 -120.9(16)
C14 C15 Rh2 B7 -174.8(6)
C11 C15 Rh2 B7 -57.4(8)
C20 C15 Rh2 B7 64.0(13)
C14 C15 Rh2 B8 130.9(7)
C11 C15 Rh2 B8 -111.7(7)
C20 C15 Rh2 B8 9.8(12)
C14 C15 Rh2 B1 79.4(7)
C11 C15 Rh2 B1 -163.2(6)
C20 C15 Rh2 B1 -41.8(12)
C14 C15 Rh2 B6 30.4(10)
C11 C15 Rh2 B6 147.7(7)
C20 C15 Rh2 B6 -90.8(13)
C14 C15 Rh2 B5 -114.0(15)
C11 C15 Rh2 B5 3.4(18)
C20 C15 Rh2 B5 124.8(14)
C14 C15 Rh2 C12 -79.9(7)
C11 C15 Rh2 C12 37.5(6)
C20 C15 Rh2 C12 159.0(14)
C14 C15 Rh2 C11 -117.4(9)
C20 C15 Rh2 C11 121.4(15)
C11 C15 Rh2 C14 117.4(9)
C20 C15 Rh2 C14 -121.2(15)
C14 C15 Rh2 C13 -38.0(7)
C11 C15 Rh2 C13 79.4(7)
C20 C15 Rh2 C13 -159.2(14)
C12 C13 Rh2 B7 29.7(9)
C14 C13 Rh2 B7 146.3(8)
C18 C13 Rh2 B7 -90.3(15)
C12 C13 Rh2 B8 -114.7(14)
C14 C13 Rh2 B8 1.9(17)
C18 C13 Rh2 B8 125.3(14)
C12 C13 Rh2 B1 -174.2(6)
C14 C13 Rh2 B1 -57.6(8)
C18 C13 Rh2 B1 65.8(15)
C12 C13 Rh2 B6 133.3(6)
C14 C13 Rh2 B6 -110.1(7)
C18 C13 Rh2 B6 13.3(15)
C12 C13 Rh2 B5 83.6(6)
C14 C13 Rh2 B5 -159.8(7)
C18 C13 Rh2 B5 -36.4(15)
C14 C13 Rh2 C12 116.6(9)
C18 C13 Rh2 C12 -120.0(17)
C12 C13 Rh2 C11 -37.9(6)
C14 C13 Rh2 C11 78.8(7)
C18 C13 Rh2 C11 -157.9(16)
C12 C13 Rh2 C14 -116.6(9)
C18 C13 Rh2 C14 123.4(18)
C12 C13 Rh2 C15 -79.6(7)
C14 C13 Rh2 C15 37.0(7)
C18 C13 Rh2 C15 160.4(16)
B3 B2 Au1 P1 170.0(4)
B1 B2 Au1 P1 -93.0(11)
B8 B2 Au1 P1 -75.0(6)
Rh1 B2 Au1 P1 161.8(2)
B1 B2 Au1 B3 97.1(11)
B8 B2 Au1 B3 115.1(6)
Rh1 B2 Au1 B3 -8.2(4)
C33 P1 Au1 B2 104.9(5)
C27 P1 Au1 B2 -132.4(5)
C21 P1 Au1 B2 -13.1(5)
Au1' P1 Au1 B2 70.7(5)
C33 P1 Au1 B3 -103.3(9)
C27 P1 Au1 B3 19.4(9)
C21 P1 Au1 B3 138.7(9)
Au1' P1 Au1 B3 -137.5(9)
B4 B3 Au1 B2 -85.6(9)
Rh1 B3 Au1 B2 8.6(5)
B2 B3 Au1 P1 -159.6(7)
B4 B3 Au1 P1 114.7(9)
Rh1 B3 Au1 P1 -151.0(5)
B6 B5 Au2 P2 -78.9(11)
B7 B5 Au2 P2 -178.5(4)
B4 B5 Au2 P2 -61.7(7)
Rh2 B5 Au2 P2 176.43(16)
B6 B5 Au2 B7 99.7(10)
B4 B5 Au2 B7 116.9(6)
Rh2 B5 Au2 B7 -5.0(4)
C45 P2 Au2 B5 0.3(6)
C39 P2 Au2 B5 115.4(6)
C51 P2 Au2 B5 -120.5(6)
Au2' P2 Au2 B5 70.9(5)
C45 P2 Au2 B7 -176.3(7)
C39 P2 Au2 B7 -61.3(8)
C51 P2 Au2 B7 62.8(8)
Au2' P2 Au2 B7 -105.8(7)
B8 B7 Au2 B5 -86.0(7)
Rh2 B7 Au2 B5 5.3(4)
B5 B7 Au2 P2 177.9(6)
B8 B7 Au2 P2 91.9(9)
Rh2 B7 Au2 P2 -176.9(2)
